data_9011814
loop_
_publ_author_name
'Kahlenberg, V.'
'Piotrowski, A.'
'Giester, G.'

_publ_section_title
;
 Crystal structure of Na4[Cu4O2(SO4)4]*MeCl (Me: Na, Cu, vac) - the synthetic
 Na-analogue of piypite (caratiite)
 Locality; synthetic
;
_journal_name_full 'Mineralogical Magazine'
_journal_page_first 1099
_journal_page_last 1108
_journal_paper_doi 10.1180/002646100549913
_journal_volume 64
_journal_year 2000
_chemical_formula_sum 'Cl Cu4.37 Na4.26 O18 S4'
_chemical_name_mineral Piypite
_space_group_IT_number 85
_symmetry_space_group_name_Hall '-P 4a'
_symmetry_space_group_name_H-M 'P 4/n :2'
_cell_angle_alpha 90
_cell_angle_beta 90
_cell_angle_gamma 90
_cell_length_a 18.451
_cell_length_b 18.451
_cell_length_c 4.9520
_cell_formula_units_Z 4
_cell_volume 1685.856
_database_code_amcsd 0014554
_exptl_crystal_density_diffrn 3.260
_cod_original_sg_symbol_H-M 'P 4/n'
_cod_original_formula_sum 'Na4.26 Cu4.37 S4 O18 Cl'
_cod_database_code 9011814

loop_
_space_group_symop_operation_xyz
x,y,z
1/2+y,-x,-z
1/2-y,x,z
1/2+x,1/2+y,-z
1/2-x,1/2-y,z
-y,1/2+x,-z
y,1/2-x,z
-x,-y,-z

loop_
_atom_site_aniso_label
_atom_site_aniso_U_11
_atom_site_aniso_U_22
_atom_site_aniso_U_33
_atom_site_aniso_U_12
_atom_site_aniso_U_13
_atom_site_aniso_U_23
Na1 0.01950 0.02540 0.04530 0.00450 0.00080 0.00040
Na2 0.01970 0.02910 0.04310 0.00670 0.00020 -0.00840
Cu1 0.01480 0.01450 0.00800 -0.00280 0.00030 0.00030
Cu2 0.01510 0.01460 0.00910 -0.00280 0.00010 0.00090
S1 0.01540 0.01320 0.01170 -0.00200 -0.00200 0.00090
O2 0.02040 0.02830 0.01380 -0.00110 -0.00140 -0.00730
O4 0.02340 0.02190 0.01040 -0.00660 -0.00260 0.00090
O7 0.02470 0.01520 0.03970 -0.00390 0.00410 -0.00660
O9 0.02090 0.03330 0.03090 0.01260 -0.01060 -0.00730
S2 0.01540 0.01350 0.01140 -0.00260 0.00060 0.00020
O3 0.02880 0.01970 0.01610 -0.00080 -0.00920 0.00180
O5 0.03130 0.02710 0.01140 -0.01020 -0.00220 0.00130
O6 0.02470 0.01640 0.03030 -0.00380 0.00050 -0.00040
O8 0.01690 0.03240 0.02970 0.00780 0.00580 0.00030
O1 0.01420 0.01800 0.00730 -0.00120 -0.00060 -0.00010
NaMe1 0.04150 0.04150 0.01530 0.00000 0.00000 0.00000
CuMe1 0.04150 0.04150 0.01530 0.00000 0.00000 0.00000
NaMe2 0.04040 0.04040 0.01660 0.00000 0.00000 0.00000
CuMe2 0.04040 0.04040 0.01660 0.00000 0.00000 0.00000
Cl1 0.01730 0.01730 0.05540 0.00000 0.00000 0.00000
Cl2 0.01740 0.01740 0.05560 0.00000 0.00000 0.00000

loop_
_atom_site_label
_atom_site_fract_x
_atom_site_fract_y
_atom_site_fract_z
_atom_site_occupancy
_atom_site_U_iso_or_equiv
Na1 0.60386 0.27820 0.01600 1.00000 0.03010
Na2 0.10444 0.27925 0.46940 1.00000 0.03060
Cu1 0.05189 0.05935 0.47175 1.00000 0.01240
Cu2 0.55123 0.05974 0.97817 1.00000 0.01290
S1 0.41831 0.34183 0.96900 1.00000 0.01340
O2 0.39270 0.40080 0.14950 1.00000 0.02090
O4 0.40080 0.36210 0.68230 1.00000 0.01860
O7 0.16610 0.49670 0.99760 1.00000 0.02650
O9 0.22530 0.37990 0.02610 1.00000 0.02840
S2 0.91906 0.34094 0.48960 1.00000 0.01340
O3 0.60150 0.39110 0.33150 1.00000 0.02160
O5 0.90400 0.36150 0.20150 1.00000 0.02330
O6 0.66510 0.49720 0.46980 1.00000 0.02380
O8 0.72730 0.38190 0.46170 1.00000 0.02630
O1 0.49960 0.50880 0.25010 1.00000 0.01310
NaMe1 0.75000 0.25000 0.50000 0.26000 0.03280
CuMe1 0.75000 0.25000 0.50000 0.37000 0.03280
NaMe2 0.25000 0.25000 0.00430 0.26000 0.03250
CuMe2 0.25000 0.25000 0.00430 0.37000 0.03250
Cl1 0.75000 0.25000 0.00000 1.00000 0.03000
Cl2 0.25000 0.25000 0.50680 1.00000 0.03010

loop_
_cod_related_entry_id
_cod_related_entry_database
_cod_related_entry_code
1 AMCSD 0014554
